data_7706790
loop_
_publ_author_name
'Janas, Zofia'
'Jezierska, Julia'
'Ozarowski, Andrew'
'Bie\'nko, Alina'
'Lis, Tadeusz'
'Jezierski, Adam'
'Krawczyk, Marta'

_publ_section_title
;
 Investigation of vanadium(III) and vanadium(IV) compounds supported by
 the linear diaminebis(phenolate) ligands: correlation between structures
 and magnetic properties.
;
_journal_issue 15
_journal_name_full 'Dalton transactions (Cambridge, England : 2003)'
_journal_page_first 5184
_journal_page_last 5196
_journal_paper_doi 10.1039/d0dt04302h
_journal_volume 50
_journal_year 2021
_chemical_formula_moiety 'C36 H40 Cl4 N4 O6 V2, 2(C2 H3 N)'
_chemical_formula_sum 'C40 H46 Cl4 N6 O6 V2'
_chemical_formula_weight 950.51
_space_group_crystal_system monoclinic
_space_group_IT_number 14
_space_group_name_Hall '-P 2yn'
_space_group_name_H-M_alt 'P 1 21/n 1'
_atom_sites_solution_hydrogens geom
_audit_creation_method SHELXL-2013
_audit_update_record
;
2020-04-15 deposited with the CCDC.	2021-03-05 downloaded from the CCDC.
;
_cell_angle_alpha 90
_cell_angle_beta 94.93(3)
_cell_angle_gamma 90
_cell_formula_units_Z 2
_cell_length_a 13.557(4)
_cell_length_b 11.269(3)
_cell_length_c 13.829(5)
_cell_measurement_reflns_used 3042
_cell_measurement_temperature 90(2)
_cell_measurement_theta_max 31
_cell_measurement_theta_min 2
_cell_volume 2104.9(11)
_computing_cell_refinement 'CrysAlis PRO (Agilent, 2011)'
_computing_data_collection 'CrysAlis PRO (Agilent, 2011)'
_computing_data_reduction 'CrysAlis PRO (Agilent, 2011)'
_computing_structure_refinement 'SHELXL-2013 (Sheldrick, 2013)'
_computing_structure_solution 'SHELXS-97 (Sheldrick, 1990)'
_diffrn_ambient_temperature 90(2)
_diffrn_measured_fraction_theta_full 0.989
_diffrn_measured_fraction_theta_max 0.890
_diffrn_measurement_device_type
;
Xcalibur R kappa-geometry diffractometer with a Ruby CCD detector
;
_diffrn_measurement_method w/
_diffrn_radiation_source 'fine-focus sealed tube'
_diffrn_radiation_type MoK\a
_diffrn_radiation_wavelength 0.71073
_diffrn_reflns_av_R_equivalents 0.0330
_diffrn_reflns_av_unetI/netI 0.0666
_diffrn_reflns_Laue_measured_fraction_full 0.989
_diffrn_reflns_Laue_measured_fraction_max 0.890
_diffrn_reflns_limit_h_max 17
_diffrn_reflns_limit_h_min -18
_diffrn_reflns_limit_k_max 14
_diffrn_reflns_limit_k_min -16
_diffrn_reflns_limit_l_max 9
_diffrn_reflns_limit_l_min -19
_diffrn_reflns_number 10198
_diffrn_reflns_point_group_measured_fraction_full 0.989
_diffrn_reflns_point_group_measured_fraction_max 0.890
_diffrn_reflns_theta_full 25.500
_diffrn_reflns_theta_max 30.628
_diffrn_reflns_theta_min 2.848
_exptl_absorpt_coefficient_mu 0.752
_exptl_absorpt_correction_T_max 0.921
_exptl_absorpt_correction_T_min 0.835
_exptl_absorpt_correction_type analytical
_exptl_absorpt_process_details
;
CrysAlis RED, Oxford Diffraction Ltd.,
Version 1.171.32.5
Analytical numeric absorption correction using a
multifaceted crystal model based on expressions
derived by R.C. Clark & J.S. Reid.
(Clark, R. C. & Reid, J. S. (1995). Acta Cryst. A51, 887-897)
;
_exptl_crystal_colour dark-violet
_exptl_crystal_density_diffrn 1.500
_exptl_crystal_description block
_exptl_crystal_F_000 980
_exptl_crystal_size_max 0.430
_exptl_crystal_size_mid 0.270
_exptl_crystal_size_min 0.180
_refine_diff_density_max 0.440
_refine_diff_density_min -0.407
_refine_diff_density_rms 0.084
_refine_ls_extinction_method none
_refine_ls_goodness_of_fit_ref 1.026
_refine_ls_hydrogen_treatment constr
_refine_ls_matrix_type full
_refine_ls_number_parameters 265
_refine_ls_number_reflns 5777
_refine_ls_number_restraints 0
_refine_ls_restrained_S_all 1.026
_refine_ls_R_factor_all 0.0712
_refine_ls_R_factor_gt 0.0462
_refine_ls_shift/su_max 0.001
_refine_ls_shift/su_mean 0.000
_refine_ls_structure_factor_coef Fsqd
_refine_ls_weighting_details
;
 w=1/[\s^2^(Fo^2^)+(0.0396P)^2^+0.2535P]
 where P=(Fo^2^+2Fc^2^)/3
;
_refine_ls_weighting_scheme calc
_refine_ls_wR_factor_gt 0.0940
_refine_ls_wR_factor_ref 0.1071
_reflns_Friedel_coverage 0.000
_reflns_number_gt 4290
_reflns_number_total 5777
_reflns_threshold_expression 'I > 2\s(I)'
_cod_data_source_file d0dt04302h2.cif
_cod_data_source_block 7
_cod_depositor_comments 'Adding full bibliography for 7706786--7706791.cif.'
_cod_original_sg_symbol_H-M 'P 21/n'
_cod_database_code 7706790
_shelx_space_group_comment
;
The symmetry employed for this shelxl refinement is uniquely defined
by the following loop, which should always be used as a source of
symmetry information in preference to the above space-group names.
They are only intended as comments.
;
_shelx_estimated_absorpt_t_min 0.738
_shelx_estimated_absorpt_t_max 0.877
_shelxl_version_number 2013-2

loop_
_space_group_symop_operation_xyz
'x, y, z'
'-x+1/2, y+1/2, -z+1/2'
'-x, -y, -z'
'x-1/2, -y-1/2, z-1/2'

loop_
_atom_site_label
_atom_site_type_symbol
_atom_site_fract_x
_atom_site_fract_y
_atom_site_fract_z
_atom_site_U_iso_or_equiv
_atom_site_adp_type
_atom_site_occupancy
_atom_site_site_symmetry_order
_atom_site_calc_flag
_atom_site_refinement_flags_posn
_atom_site_refinement_flags_adp
_atom_site_refinement_flags_occupancy
_atom_site_disorder_assembly
_atom_site_disorder_group
V1 V 0.54349(3) 0.45307(3) 0.60650(3) 0.01360(10) Uani 1 1 d . . . . .
Cl2 Cl 0.03005(4) 0.49061(5) 0.67781(5) 0.02628(14) Uani 1 1 d . . . . .
Cl1 Cl 0.85067(5) 0.48005(6) 1.07151(5) 0.03603(17) Uani 1 1 d . . . . .
O3 O 0.41632(11) 0.47000(12) 0.51638(11) 0.0139(3) Uani 1 1 d . . . . .
O2 O 0.56029(11) 0.31358(13) 0.58849(11) 0.0184(3) Uani 1 1 d . . . . .
O1 O 0.66855(11) 0.50315(13) 0.67023(11) 0.0173(3) Uani 1 1 d . . . . .
C1 C 0.70993(16) 0.49213(18) 0.76073(16) 0.0164(4) Uani 1 1 d . . . . .
C2 C 0.80041(17) 0.55006(19) 0.78720(17) 0.0196(5) Uani 1 1 d . . . . .
H2 H 0.8320 0.5931 0.7395 0.024 Uiso 1 1 calc R U . . .
C3 C 0.84436(18) 0.5456(2) 0.88178(18) 0.0236(5) Uani 1 1 d . . . . .
H3 H 0.9056 0.5845 0.8985 0.028 Uiso 1 1 calc R U . . .
C4 C 0.79778(18) 0.4837(2) 0.95118(18) 0.0230(5) Uani 1 1 d . . . . .
C5 C 0.70965(18) 0.42422(19) 0.92716(17) 0.0211(5) Uani 1 1 d . . . . .
H5 H 0.6788 0.3822 0.9759 0.025 Uiso 1 1 calc R U . . .
C6 C 0.66586(16) 0.42543(19) 0.83228(17) 0.0176(5) Uani 1 1 d . . . . .
C7 C 0.57694(16) 0.34919(19) 0.80613(16) 0.0175(5) Uani 1 1 d . . . . .
H7A H 0.5534 0.3179 0.8669 0.021 Uiso 1 1 calc R U . . .
H7B H 0.5982 0.2804 0.7685 0.021 Uiso 1 1 calc R U . . .
N1 N 0.49067(13) 0.40737(15) 0.74865(13) 0.0154(4) Uani 1 1 d . . . . .
C8 C 0.41207(16) 0.3146(2) 0.73951(17) 0.0205(5) Uani 1 1 d . . . . .
H8A H 0.3967 0.2894 0.8043 0.031 Uiso 1 1 calc R U . . .
H8B H 0.4355 0.2463 0.7041 0.031 Uiso 1 1 calc R U . . .
H8C H 0.3524 0.3472 0.7041 0.031 Uiso 1 1 calc R U . . .
C9 C 0.45302(16) 0.51061(19) 0.80328(16) 0.0176(5) Uani 1 1 d . . . . .
H9A H 0.4711 0.4997 0.8736 0.021 Uiso 1 1 calc R U . . .
H9B H 0.3799 0.5137 0.7927 0.021 Uiso 1 1 calc R U . . .
C10 C 0.49595(16) 0.62573(18) 0.77052(16) 0.0174(5) Uani 1 1 d . . . . .
H10A H 0.4630 0.6929 0.8008 0.021 Uiso 1 1 calc R U . . .
H10B H 0.5674 0.6288 0.7924 0.021 Uiso 1 1 calc R U . . .
N2 N 0.48286(13) 0.63819(15) 0.66306(13) 0.0148(4) Uani 1 1 d . . . . .
C11 C 0.54665(16) 0.73828(18) 0.63560(17) 0.0187(5) Uani 1 1 d . . . . .
H11A H 0.5260 0.8115 0.6663 0.028 Uiso 1 1 calc R U . . .
H11B H 0.5401 0.7480 0.5649 0.028 Uiso 1 1 calc R U . . .
H11C H 0.6159 0.7212 0.6575 0.028 Uiso 1 1 calc R U . . .
C12 C 0.37811(16) 0.66990(19) 0.63028(16) 0.0164(4) Uani 1 1 d . . . . .
H12A H 0.3782 0.7148 0.5688 0.020 Uiso 1 1 calc R U . . .
H12B H 0.3532 0.7239 0.6791 0.020 Uiso 1 1 calc R U . . .
C13 C 0.32538(15) 0.47620(18) 0.55067(15) 0.0142(4) Uani 1 1 d . . . . .
C14 C 0.25360(15) 0.39046(18) 0.52496(16) 0.0162(4) Uani 1 1 d . . . . .
H14 H 0.2674 0.3288 0.4812 0.019 Uiso 1 1 calc R U . . .
C15 C 0.16222(17) 0.39489(19) 0.56297(17) 0.0193(5) Uani 1 1 d . . . . .
H15 H 0.1126 0.3377 0.5445 0.023 Uiso 1 1 calc R U . . .
C16 C 0.14441(16) 0.4842(2) 0.62840(17) 0.0184(5) Uani 1 1 d . . . . .
C17 C 0.21519(16) 0.56964(19) 0.65457(16) 0.0178(5) Uani 1 1 d . . . . .
H17 H 0.2018 0.6293 0.7002 0.021 Uiso 1 1 calc R U . . .
C18 C 0.30593(16) 0.56852(18) 0.61430(15) 0.0148(4) Uani 1 1 d . . . . .
N1X N 0.93708(18) 0.1981(2) 0.50001(16) 0.0353(6) Uani 1 1 d . . . . .
C1X C 0.88173(18) 0.2498(2) 0.54109(17) 0.0231(5) Uani 1 1 d . . . . .
C2X C 0.81338(17) 0.3154(2) 0.59662(17) 0.0241(5) Uani 1 1 d . . . . .
H2A H 0.7472 0.2804 0.5860 0.036 Uiso 1 1 calc R U . . .
H2B H 0.8110 0.3984 0.5754 0.036 Uiso 1 1 calc R U . . .
H2C H 0.8359 0.3116 0.6658 0.036 Uiso 1 1 calc R U . . .

loop_
_atom_site_aniso_label
_atom_site_aniso_U_11
_atom_site_aniso_U_22
_atom_site_aniso_U_33
_atom_site_aniso_U_23
_atom_site_aniso_U_13
_atom_site_aniso_U_12
V1 0.01292(18) 0.01299(18) 0.01504(18) -0.00041(14) 0.00204(14) -0.00049(14)
Cl2 0.0162(3) 0.0302(3) 0.0339(3) -0.0023(3) 0.0102(2) -0.0022(2)
Cl1 0.0412(4) 0.0393(4) 0.0248(3) 0.0017(3) -0.0136(3) -0.0035(3)
O3 0.0111(7) 0.0148(7) 0.0161(7) -0.0003(6) 0.0027(6) -0.0004(6)
O2 0.0190(8) 0.0157(7) 0.0203(8) -0.0003(7) 0.0011(7) 0.0006(6)
O1 0.0140(8) 0.0210(7) 0.0166(8) 0.0008(6) 0.0002(6) -0.0020(6)
C1 0.0144(10) 0.0135(10) 0.0212(11) -0.0023(9) 0.0000(9) 0.0032(9)
C2 0.0174(11) 0.0178(10) 0.0236(12) 0.0009(9) 0.0018(9) -0.0020(9)
C3 0.0198(12) 0.0183(11) 0.0314(14) -0.0045(10) -0.0046(10) -0.0003(10)
C4 0.0260(13) 0.0207(11) 0.0205(12) -0.0013(10) -0.0084(10) 0.0033(10)
C5 0.0251(12) 0.0174(10) 0.0204(12) 0.0030(9) 0.0003(10) 0.0044(10)
C6 0.0154(11) 0.0158(10) 0.0213(11) 0.0001(9) 0.0007(9) 0.0035(9)
C7 0.0181(11) 0.0156(10) 0.0189(11) 0.0039(9) 0.0018(9) 0.0002(9)
N1 0.0138(9) 0.0154(8) 0.0174(9) 0.0012(7) 0.0024(7) -0.0013(7)
C8 0.0197(12) 0.0213(11) 0.0204(12) -0.0001(10) 0.0018(9) -0.0079(9)
C9 0.0175(11) 0.0206(11) 0.0153(10) -0.0009(9) 0.0041(9) 0.0004(9)
C10 0.0188(11) 0.0175(10) 0.0157(11) -0.0039(9) 0.0011(9) -0.0003(9)
N2 0.0141(9) 0.0147(8) 0.0156(9) -0.0010(7) 0.0016(7) -0.0023(7)
C11 0.0196(11) 0.0161(10) 0.0208(11) -0.0014(9) 0.0047(9) -0.0050(9)
C12 0.0153(11) 0.0151(10) 0.0190(11) -0.0010(9) 0.0029(9) 0.0011(9)
C13 0.0126(10) 0.0159(10) 0.0142(10) 0.0024(8) 0.0017(8) 0.0004(8)
C14 0.0150(11) 0.0171(10) 0.0171(11) 0.0004(9) 0.0036(9) 0.0007(9)
C15 0.0161(11) 0.0196(11) 0.0223(12) 0.0006(9) 0.0015(9) -0.0046(9)
C16 0.0120(10) 0.0235(11) 0.0204(11) 0.0042(9) 0.0052(9) 0.0007(9)
C17 0.0172(11) 0.0189(10) 0.0175(11) 0.0010(9) 0.0027(9) 0.0042(9)
C18 0.0147(10) 0.0154(10) 0.0143(10) 0.0030(8) 0.0008(8) -0.0002(8)
N1X 0.0407(14) 0.0442(14) 0.0220(11) 0.0003(10) 0.0080(10) 0.0111(11)
C1X 0.0262(13) 0.0263(12) 0.0164(11) 0.0044(10) -0.0008(10) 0.0008(10)
C2X 0.0206(12) 0.0272(12) 0.0242(12) 0.0031(10) 0.0015(10) 0.0036(10)

loop_
_atom_type_symbol
_atom_type_description
_atom_type_scat_dispersion_real
_atom_type_scat_dispersion_imag
_atom_type_scat_source
C C 0.0033 0.0016 'International Tables Vol C Tables 4.2.6.8 and 6.1.1.4'
H H 0.0000 0.0000 'International Tables Vol C Tables 4.2.6.8 and 6.1.1.4'
N N 0.0061 0.0033 'International Tables Vol C Tables 4.2.6.8 and 6.1.1.4'
O O 0.0106 0.0060 'International Tables Vol C Tables 4.2.6.8 and 6.1.1.4'
Cl Cl 0.1484 0.1585 'International Tables Vol C Tables 4.2.6.8 and 6.1.1.4'
V V 0.3005 0.5294 'International Tables Vol C Tables 4.2.6.8 and 6.1.1.4'

loop_
_geom_angle_atom_site_label_1
_geom_angle_atom_site_label_2
_geom_angle_atom_site_label_3
_geom_angle
_geom_angle_site_symmetry_1
_geom_angle_site_symmetry_3
_geom_angle_publ_flag
O2 V1 O1 103.06(7) . . ?
O2 V1 O3 103.68(7) . 3_666 ?
O1 V1 O3 88.21(7) . 3_666 ?
O2 V1 O3 96.87(7) . . ?
O1 V1 O3 155.90(6) . . ?
O3 V1 O3 73.88(7) 3_666 . ?
O2 V1 N1 88.34(7) . . ?
O1 V1 N1 90.06(7) . . ?
O3 V1 N1 167.94(6) 3_666 . ?
O3 V1 N1 104.05(7) . . ?
O2 V1 N2 163.02(7) . . ?
O1 V1 N2 84.77(6) . . ?
O3 V1 N2 91.48(6) 3_666 . ?
O3 V1 N2 79.81(6) . . ?
N1 V1 N2 76.48(6) . . ?
C13 O3 V1 126.03(13) . 3_666 ?
C13 O3 V1 122.25(13) . . ?
V1 O3 V1 106.12(7) 3_666 . ?
C1 O1 V1 133.25(14) . . ?
O1 C1 C2 119.2(2) . . ?
O1 C1 C6 122.49(19) . . ?
C2 C1 C6 118.3(2) . . ?
C3 C2 C1 121.4(2) . . ?
C3 C2 H2 119.3 . . ?
C1 C2 H2 119.3 . . ?
C4 C3 C2 119.1(2) . . ?
C4 C3 H3 120.4 . . ?
C2 C3 H3 120.4 . . ?
C3 C4 C5 120.9(2) . . ?
C3 C4 Cl1 119.75(18) . . ?
C5 C4 Cl1 119.33(19) . . ?
C4 C5 C6 120.7(2) . . ?
C4 C5 H5 119.7 . . ?
C6 C5 H5 119.7 . . ?
C5 C6 C1 119.5(2) . . ?
C5 C6 C7 119.4(2) . . ?
C1 C6 C7 121.0(2) . . ?
C6 C7 N1 116.71(18) . . ?
C6 C7 H7A 108.1 . . ?
N1 C7 H7A 108.1 . . ?
C6 C7 H7B 108.1 . . ?
N1 C7 H7B 108.1 . . ?
H7A C7 H7B 107.3 . . ?
C8 N1 C9 108.35(17) . . ?
C8 N1 C7 104.87(16) . . ?
C9 N1 C7 110.73(17) . . ?
C8 N1 V1 111.84(13) . . ?
C9 N1 V1 114.68(13) . . ?
C7 N1 V1 105.93(13) . . ?
N1 C8 H8A 109.5 . . ?
N1 C8 H8B 109.5 . . ?
H8A C8 H8B 109.5 . . ?
N1 C8 H8C 109.5 . . ?
H8A C8 H8C 109.5 . . ?
H8B C8 H8C 109.5 . . ?
N1 C9 C10 111.04(18) . . ?
N1 C9 H9A 109.4 . . ?
C10 C9 H9A 109.4 . . ?
N1 C9 H9B 109.4 . . ?
C10 C9 H9B 109.4 . . ?
H9A C9 H9B 108.0 . . ?
N2 C10 C9 111.44(17) . . ?
N2 C10 H10A 109.3 . . ?
C9 C10 H10A 109.3 . . ?
N2 C10 H10B 109.3 . . ?
C9 C10 H10B 109.3 . . ?
H10A C10 H10B 108.0 . . ?
C10 N2 C11 107.69(17) . . ?
C10 N2 C12 110.71(17) . . ?
C11 N2 C12 107.37(16) . . ?
C10 N2 V1 103.23(12) . . ?
C11 N2 V1 110.65(13) . . ?
C12 N2 V1 116.87(12) . . ?
N2 C11 H11A 109.5 . . ?
N2 C11 H11B 109.5 . . ?
H11A C11 H11B 109.5 . . ?
N2 C11 H11C 109.5 . . ?
H11A C11 H11C 109.5 . . ?
H11B C11 H11C 109.5 . . ?
N2 C12 C18 116.77(17) . . ?
N2 C12 H12A 108.1 . . ?
C18 C12 H12A 108.1 . . ?
N2 C12 H12B 108.1 . . ?
C18 C12 H12B 108.1 . . ?
H12A C12 H12B 107.3 . . ?
O3 C13 C14 120.58(18) . . ?
O3 C13 C18 118.80(18) . . ?
C14 C13 C18 120.6(2) . . ?
C15 C14 C13 120.3(2) . . ?
C15 C14 H14 119.9 . . ?
C13 C14 H14 119.9 . . ?
C14 C15 C16 118.9(2) . . ?
C14 C15 H15 120.5 . . ?
C16 C15 H15 120.5 . . ?
C17 C16 C15 121.3(2) . . ?
C17 C16 Cl2 119.10(17) . . ?
C15 C16 Cl2 119.64(17) . . ?
C16 C17 C18 120.3(2) . . ?
C16 C17 H17 119.8 . . ?
C18 C17 H17 119.8 . . ?
C17 C18 C13 118.53(19) . . ?
C17 C18 C12 121.24(19) . . ?
C13 C18 C12 119.96(19) . . ?
N1X C1X C2X 178.0(3) . . ?
C1X C2X H2A 109.5 . . ?
C1X C2X H2B 109.5 . . ?
H2A C2X H2B 109.5 . . ?
C1X C2X H2C 109.5 . . ?
H2A C2X H2C 109.5 . . ?
H2B C2X H2C 109.5 . . ?

loop_
_geom_bond_atom_site_label_1
_geom_bond_atom_site_label_2
_geom_bond_distance
_geom_bond_site_symmetry_2
_geom_bond_publ_flag
V1 O2 1.6108(15) . ?
V1 O1 1.9268(16) . ?
V1 O3 2.0236(16) 3_666 ?
V1 O3 2.0476(16) . ?
V1 N1 2.210(2) . ?
V1 N2 2.3979(18) . ?
Cl2 C16 1.749(2) . ?
Cl1 C4 1.755(2) . ?
O3 C13 1.360(2) . ?
O3 V1 2.0236(16) 3_666 ?
O1 C1 1.333(3) . ?
C1 C2 1.410(3) . ?
C1 C6 1.415(3) . ?
C2 C3 1.391(3) . ?
C2 H2 0.9500 . ?
C3 C4 1.382(3) . ?
C3 H3 0.9500 . ?
C4 C5 1.385(3) . ?
C5 C6 1.393(3) . ?
C5 H5 0.9500 . ?
C6 C7 1.499(3) . ?
C7 N1 1.507(3) . ?
C7 H7A 0.9900 . ?
C7 H7B 0.9900 . ?
N1 C8 1.490(3) . ?
N1 C9 1.500(3) . ?
C8 H8A 0.9800 . ?
C8 H8B 0.9800 . ?
C8 H8C 0.9800 . ?
C9 C10 1.507(3) . ?
C9 H9A 0.9900 . ?
C9 H9B 0.9900 . ?
C10 N2 1.488(3) . ?
C10 H10A 0.9900 . ?
C10 H10B 0.9900 . ?
N2 C11 1.490(3) . ?
N2 C12 1.496(3) . ?
C11 H11A 0.9800 . ?
C11 H11B 0.9800 . ?
C11 H11C 0.9800 . ?
C12 C18 1.508(3) . ?
C12 H12A 0.9900 . ?
C12 H12B 0.9900 . ?
C13 C14 1.395(3) . ?
C13 C18 1.402(3) . ?
C14 C15 1.388(3) . ?
C14 H14 0.9500 . ?
C15 C16 1.388(3) . ?
C15 H15 0.9500 . ?
C16 C17 1.386(3) . ?
C17 C18 1.393(3) . ?
C17 H17 0.9500 . ?
N1X C1X 1.139(3) . ?
C1X C2X 1.455(3) . ?
C2X H2A 0.9800 . ?
C2X H2B 0.9800 . ?
C2X H2C 0.9800 . ?

loop_
_geom_hbond_atom_site_label_D
_geom_hbond_atom_site_label_H
_geom_hbond_atom_site_label_A
_geom_hbond_distance_DH
_geom_hbond_distance_HA
_geom_hbond_distance_DA
_geom_hbond_angle_DHA
_geom_hbond_site_symmetry_A
C7 H7A N1X 0.99 2.53 3.456(3) 155.5 4_566
C7 H7B O2 0.99 2.53 3.026(3) 111.0 .
C8 H8B O2 0.98 2.54 3.020(3) 110.0 .
C11 H11B O2 0.98 2.52 3.358(3) 143.7 3_666
C12 H12A O2 0.99 2.42 3.212(3) 137.0 3_666

loop_
_geom_torsion_atom_site_label_1
_geom_torsion_atom_site_label_2
_geom_torsion_atom_site_label_3
_geom_torsion_atom_site_label_4
_geom_torsion
_geom_torsion_site_symmetry_1
_geom_torsion_site_symmetry_2
_geom_torsion_site_symmetry_3
_geom_torsion_site_symmetry_4
_geom_torsion_publ_flag
V1 O1 C1 C2 -173.67(15) . . . . ?
V1 O1 C1 C6 5.5(3) . . . . ?
O1 C1 C2 C3 177.2(2) . . . . ?
C6 C1 C2 C3 -2.0(3) . . . . ?
C1 C2 C3 C4 -0.5(3) . . . . ?
C2 C3 C4 C5 1.5(3) . . . . ?
C2 C3 C4 Cl1 -178.48(18) . . . . ?
C3 C4 C5 C6 0.0(3) . . . . ?
Cl1 C4 C5 C6 -179.98(17) . . . . ?
C4 C5 C6 C1 -2.6(3) . . . . ?
C4 C5 C6 C7 173.1(2) . . . . ?
O1 C1 C6 C5 -175.6(2) . . . . ?
C2 C1 C6 C5 3.5(3) . . . . ?
O1 C1 C6 C7 8.8(3) . . . . ?
C2 C1 C6 C7 -172.07(19) . . . . ?
C5 C6 C7 N1 132.9(2) . . . . ?
C1 C6 C7 N1 -51.5(3) . . . . ?
C6 C7 N1 C8 -176.18(19) . . . . ?
C6 C7 N1 C9 -59.5(2) . . . . ?
C6 C7 N1 V1 65.4(2) . . . . ?
C8 N1 C9 C10 -148.68(18) . . . . ?
C7 N1 C9 C10 96.8(2) . . . . ?
V1 N1 C9 C10 -23.0(2) . . . . ?
N1 C9 C10 N2 51.2(2) . . . . ?
C9 C10 N2 C11 -167.10(17) . . . . ?
C9 C10 N2 C12 75.8(2) . . . . ?
C9 C10 N2 V1 -50.02(19) . . . . ?
C10 N2 C12 C18 -85.6(2) . . . . ?
C11 N2 C12 C18 157.11(18) . . . . ?
V1 N2 C12 C18 32.2(2) . . . . ?
V1 O3 C13 C14 91.3(2) 3_666 . . . ?
V1 O3 C13 C14 -118.85(19) . . . . ?
V1 O3 C13 C18 -90.4(2) 3_666 . . . ?
V1 O3 C13 C18 59.5(2) . . . . ?
O3 C13 C14 C15 177.67(19) . . . . ?
C18 C13 C14 C15 -0.7(3) . . . . ?
C13 C14 C15 C16 -1.4(3) . . . . ?
C14 C15 C16 C17 1.3(3) . . . . ?
C14 C15 C16 Cl2 -179.53(17) . . . . ?
C15 C16 C17 C18 0.9(3) . . . . ?
Cl2 C16 C17 C18 -178.25(16) . . . . ?
C16 C17 C18 C13 -2.9(3) . . . . ?
C16 C17 C18 C12 171.1(2) . . . . ?
O3 C13 C18 C17 -175.51(18) . . . . ?
C14 C13 C18 C17 2.8(3) . . . . ?
O3 C13 C18 C12 10.4(3) . . . . ?
C14 C13 C18 C12 -171.26(19) . . . . ?
N2 C12 C18 C17 130.4(2) . . . . ?
N2 C12 C18 C13 -55.6(3) . . . . ?
